data_7110644
loop_
_publ_author_name
'Maiti, Rabindranath'
'Shang, Maoyu'
'Graham Lappin, A.'

_publ_section_title
;
 A ruthenium(IV) complex with six sulfur donor atoms
;
_journal_issue 23
_journal_name_full 'Chemical Communications'
_journal_page_first 2349
_journal_paper_doi 10.1039/a905243g
_journal_year 1999
_chemical_formula_sum 'C32 H41 N10 O0.5 Ru S6'
_chemical_formula_weight 867.18
_chemical_name_systematic
;

(Et4N)2[Ru(mnd)2].0.5H2O

;
_space_group_IT_number 14
_symmetry_cell_setting monoclinic
_symmetry_space_group_name_Hall '-P 2ybc'
_symmetry_space_group_name_H-M 'P 1 21/c 1'
_atom_sites_solution_hydrogens mixed
_atom_sites_solution_primary direct
_atom_sites_solution_secondary difmap
_audit_creation_method SHELXL
_cell_angle_alpha 90.00
_cell_angle_beta 111.319(10)
_cell_angle_gamma 90.00
_cell_formula_units_Z 4
_cell_length_a 13.1816(15)
_cell_length_b 27.145(5)
_cell_length_c 12.767(3)
_cell_measurement_reflns_used 25
_cell_measurement_temperature 293(2)
_cell_measurement_theta_max 14
_cell_measurement_theta_min 12
_cell_volume 4255.6(14)
_computing_cell_refinement 'CAD4-ARGUS (Enraf-Nonius, 1994)'
_computing_data_collection 'CAD4-ARGUS (Enraf-Nonius, 1994)'
_computing_data_reduction
;

Chi90s (Boyle, 1996), Xcad4 (Harms, 1996), SHELXTL_V5 (Siemens, 1994)

;
_computing_molecular_graphics
;

ORTEP-III (Farrugia, Burnett, Johnson, 1996)


;
_computing_publication_material 'SHELXTL_V5 (Siemens, 1994)'
_computing_structure_refinement 'SHELXL-93 (Sheldrick, 1993)'
_computing_structure_solution 'SHELXS-86 (Sheldrick, 1990)'
_diffrn_ambient_temperature 293(2)
_diffrn_measurement_device 'Enraf-Nonius CAD4'
_diffrn_measurement_method \w/2\q
_diffrn_radiation_monochromator graphite
_diffrn_radiation_source 'fine-focus sealed tube'
_diffrn_radiation_type MoK\a
_diffrn_radiation_wavelength 0.71073
_diffrn_reflns_av_R_equivalents 0.0585
_diffrn_reflns_av_sigmaI/netI 0.0626
_diffrn_reflns_limit_h_max 15
_diffrn_reflns_limit_h_min 0
_diffrn_reflns_limit_k_max 32
_diffrn_reflns_limit_k_min 0
_diffrn_reflns_limit_l_max 14
_diffrn_reflns_limit_l_min -15
_diffrn_reflns_number 7790
_diffrn_reflns_theta_max 25.00
_diffrn_reflns_theta_min 2.04
_diffrn_standards_decay_% 0
_diffrn_standards_interval_count 200
_diffrn_standards_interval_time 120
_diffrn_standards_number 3
_exptl_absorpt_coefficient_mu 0.699
_exptl_absorpt_correction_T_max 1.0000
_exptl_absorpt_correction_T_min 0.4206
_exptl_absorpt_correction_type empirical
_exptl_crystal_colour brown
_exptl_crystal_density_diffrn 1.353
_exptl_crystal_density_meas ?
_exptl_crystal_description plate-like
_exptl_crystal_F_000 1788
_exptl_crystal_size_max 0.45
_exptl_crystal_size_mid 0.25
_exptl_crystal_size_min 0.03
_refine_diff_density_max 0.854
_refine_diff_density_min -0.679
_refine_diff_density_rms 0.101
_refine_ls_extinction_method none
_refine_ls_goodness_of_fit_all 1.065
_refine_ls_goodness_of_fit_obs 1.195
_refine_ls_hydrogen_treatment
;

Ethyl hydrogen atoms were refined with idealized riding models and those

of water were refines isotropically with bond length restraints.

;
_refine_ls_matrix_type full
_refine_ls_number_parameters 506
_refine_ls_number_reflns 7444
_refine_ls_number_restraints 372
_refine_ls_restrained_S_all 1.076
_refine_ls_restrained_S_obs 1.178
_refine_ls_R_factor_all 0.1077
_refine_ls_R_factor_obs 0.0705
_refine_ls_shift/esd_max -0.005
_refine_ls_shift/esd_mean 0.000
_refine_ls_structure_factor_coef Fsqd
_refine_ls_weighting_details 'w=1/[\s^2^(Fo^2^)+(0.1167P)^2^+3.2582P] where P=(Fo^2^+2Fc^2^)/3'
_refine_ls_weighting_scheme calc
_refine_ls_wR_factor_all 0.2184
_refine_ls_wR_factor_obs 0.1907
_reflns_number_observed 4794
_reflns_number_total 7448
_reflns_observed_criterion >2sigma(I)
_cod_data_source_file 905243gsup1.cif
_cod_data_source_block la9804
_cod_depositor_comments
;
The following automatic conversions were performed:

'_exptl_crystal_density_meas' value 'not measured' was changed to '?'
- the value is perceived as not measured.

Automatic conversion script
Id: cif_fix_values 3008 2015-01-20 13:52:24Z robertas 

The following automatic conversions were performed:

'_refine_ls_weighting_scheme' value 'calc
w=1/[\s^2^(Fo^2^)+(0.1167P)^2^+3.2582P] where P=(Fo^2^+2Fc^2^)/3' was
changed to 'calc'. New tag '_refine_ls_weighting_details' was
created. The value of the new tag was set to
'w=1/[\s^2^(Fo^2^)+(0.1167P)^2^+3.2582P] where P=(Fo^2^+2Fc^2^)/3'.

Automatic conversion script
Id: cif_fix_values 3143 2015-03-26 13:38:13Z robertas 
;
_cod_original_sg_symbol_H-M P2(1)/c
_cod_original_formula_sum 'C32 H41 N10 O0.50 Ru S6'
_cod_database_code 7110644

loop_
_symmetry_equiv_pos_as_xyz
'x, y, z'
'x, -y+1/2, z+1/2'
'-x, -y, -z'
'-x, y-1/2, -z-1/2'

loop_
_atom_site_aniso_label
_atom_site_aniso_U_11
_atom_site_aniso_U_22
_atom_site_aniso_U_33
_atom_site_aniso_U_23
_atom_site_aniso_U_13
_atom_site_aniso_U_12
Ru 0.0532(3) 0.0536(4) 0.0504(3) -0.0005(3) 0.0190(2) -0.0069(3)
S1 0.0547(11) 0.0650(13) 0.0813(13) 0.0059(10) 0.0255(10) -0.0012(9)
S2 0.0554(10) 0.0563(11) 0.0529(9) 0.0005(8) 0.0230(8) -0.0023(8)
S3 0.0678(12) 0.0812(14) 0.0498(9) -0.0057(9) 0.0247(9) -0.0071(10)
S4 0.0662(12) 0.0617(12) 0.0583(10) 0.0012(9) 0.0179(9) 0.0023(9)
S5 0.0625(11) 0.0586(12) 0.0553(10) 0.0017(8) 0.0159(8) -0.0053(9)
S6 0.0681(12) 0.0721(14) 0.0739(12) 0.0022(10) 0.0325(10) -0.0156(10)
C1 0.067(5) 0.051(4) 0.056(4) 0.006(3) 0.016(3) 0.000(4)
C2 0.066(5) 0.072(6) 0.106(7) 0.006(5) 0.014(5) -0.005(5)
N1 0.083(5) 0.097(6) 0.154(8) 0.061(6) 0.033(5) 0.030(5)
C3 0.063(5) 0.053(4) 0.058(4) 0.006(3) 0.017(3) -0.008(3)
C4 0.064(5) 0.073(6) 0.089(6) 0.015(5) 0.021(4) -0.001(4)
N2 0.095(6) 0.098(6) 0.142(8) 0.053(6) 0.040(5) -0.013(5)
C5 0.051(4) 0.050(4) 0.069(4) -0.006(3) 0.025(3) -0.003(3)
C6 0.062(5) 0.077(6) 0.085(6) -0.008(5) 0.022(4) -0.011(5)
N3 0.083(6) 0.116(7) 0.144(8) -0.004(6) 0.043(5) -0.030(5)
C7 0.060(4) 0.061(5) 0.057(4) -0.006(3) 0.021(3) 0.004(4)
C8 0.067(5) 0.095(6) 0.053(4) -0.016(4) 0.018(4) -0.001(4)
N4 0.087(6) 0.143(8) 0.075(5) -0.022(5) 0.014(4) -0.017(5)
C9 0.061(4) 0.056(5) 0.065(4) -0.002(3) 0.026(4) 0.002(4)
C10 0.088(6) 0.075(6) 0.079(6) 0.003(5) 0.032(5) -0.003(5)
N5 0.128(8) 0.142(9) 0.135(8) -0.013(7) 0.063(7) 0.045(7)
C11 0.078(5) 0.052(4) 0.062(4) -0.004(3) 0.028(4) -0.006(4)
C12 0.119(8) 0.079(6) 0.068(5) 0.001(5) 0.040(5) 0.019(5)
N6 0.234(13) 0.131(9) 0.069(5) -0.009(6) 0.042(7) 0.043(9)
C13 0.053(4) 0.064(5) 0.070(5) 0.002(4) 0.010(4) -0.011(4)
C14 0.093(7) 0.080(7) 0.093(7) -0.005(5) 0.012(6) -0.025(5)
N7 0.145(9) 0.172(10) 0.092(6) -0.030(7) 0.003(6) -0.073(8)
C15 0.050(4) 0.059(5) 0.098(6) 0.004(4) 0.019(4) -0.008(4)
C16 0.076(6) 0.071(6) 0.111(7) -0.006(5) 0.027(5) -0.024(5)
N8 0.094(6) 0.114(8) 0.157(9) -0.006(6) 0.041(6) -0.041(6)
N9 0.088(5) 0.057(4) 0.086(5) -0.007(3) 0.022(4) 0.000(4)
C21 0.126(11) 0.066(8) 0.119(11) -0.003(7) 0.042(9) -0.029(8)
C22 0.088(11) 0.177(21) 0.127(16) -0.021(14) 0.046(11) -0.009(11)
C23 0.117(11) 0.089(10) 0.100(9) -0.019(7) 0.028(8) 0.053(9)
C24 0.066(9) 0.162(16) 0.106(12) -0.024(12) 0.018(8) 0.015(9)
C25 0.084(8) 0.076(8) 0.122(11) 0.017(8) 0.029(8) 0.014(7)
C26 0.137(19) 0.220(25) 0.084(11) -0.008(12) 0.042(11) 0.050(16)
C27 0.107(10) 0.102(11) 0.105(10) -0.025(8) 0.021(8) 0.017(8)
C28 0.164(18) 0.122(16) 0.078(9) 0.001(9) 0.030(10) -0.003(14)
N10 0.067(5) 0.162(9) 0.088(5) 0.013(6) 0.017(4) 0.021(5)
C31 0.071(9) 0.127(14) 0.133(13) -0.026(11) 0.008(9) 0.000(9)
C32 0.172(23) 0.219(29) 0.310(39) -0.193(29) 0.034(24) -0.004(21)
C33 0.124(15) 0.196(19) 0.237(20) -0.097(17) 0.040(15) 0.002(15)
C34 0.201(19) 0.395(31) 0.272(24) -0.129(23) -0.063(18) 0.027(22)
C35 0.162(18) 0.279(22) 0.176(19) 0.037(19) 0.069(16) 0.050(18)
C36 0.302(26) 0.470(33) 0.247(24) 0.075(24) 0.151(21) -0.029(27)
C37 0.085(12) 0.223(22) 0.167(18) -0.023(17) 0.009(12) 0.027(14)
C38 0.208(21) 0.493(35) 0.357(29) 0.100(28) 0.145(20) -0.051(23)
C32A 0.302(26) 0.470(33) 0.247(24) 0.075(24) 0.151(21) -0.029(27)
C36A 0.208(21) 0.493(35) 0.357(29) 0.100(28) 0.145(20) -0.051(23)
C38A 0.201(19) 0.395(31) 0.272(24) -0.129(23) -0.063(18) 0.027(22)

loop_
_atom_site_label
_atom_site_type_symbol
_atom_site_fract_x
_atom_site_fract_y
_atom_site_fract_z
_atom_site_U_iso_or_equiv
_atom_site_thermal_displace_type
_atom_site_occupancy
_atom_site_calc_flag
_atom_site_refinement_flags
_atom_site_disorder_group
Ru Ru 0.66745(5) 0.78033(2) 0.37648(5) 0.0524(2) Uani 1 d . .
S1 S 0.7911(2) 0.71466(8) 0.4246(2) 0.0668(5) Uani 1 d . .
S2 S 0.54206(14) 0.72961(7) 0.41054(14) 0.0539(4) Uani 1 d . .
S3 S 0.5886(2) 0.75891(8) 0.18731(15) 0.0653(5) Uani 1 d . .
S4 S 0.5426(2) 0.84590(7) 0.3393(2) 0.0634(5) Uani 1 d . .
S5 S 0.7412(2) 0.80679(7) 0.56153(15) 0.0603(5) Uani 1 d . .
S6 S 0.7997(2) 0.82674(8) 0.3385(2) 0.0695(5) Uani 1 d . .
C1 C 0.7218(6) 0.6718(3) 0.4677(6) 0.060(2) Uani 1 d . .
C2 C 0.7849(7) 0.6270(4) 0.5169(8) 0.086(3) Uani 1 d . .
N1 N 0.8354(7) 0.5941(3) 0.5574(8) 0.114(3) Uani 1 d . .
C3 C 0.6158(6) 0.6751(3) 0.4629(6) 0.060(2) Uani 1 d . .
C4 C 0.5629(7) 0.6365(3) 0.4971(7) 0.077(2) Uani 1 d . .
N2 N 0.5170(7) 0.6067(3) 0.5233(8) 0.113(3) Uani 1 d . .
C5 C 0.4583(5) 0.7104(3) 0.2763(6) 0.056(2) Uani 1 d . .
C6 C 0.3645(7) 0.6826(3) 0.2661(7) 0.076(2) Uani 1 d . .
N3 N 0.2875(7) 0.6607(4) 0.2615(8) 0.114(3) Uani 1 d . .
C7 C 0.4802(6) 0.7233(3) 0.1832(6) 0.059(2) Uani 1 d . .
C8 C 0.4082(7) 0.7085(3) 0.0751(6) 0.073(2) Uani 1 d . .
N4 N 0.3498(7) 0.6976(4) -0.0120(7) 0.106(3) Uani 1 d . .
C9 C 0.5696(6) 0.8693(3) 0.4704(6) 0.060(2) Uani 1 d . .
C10 C 0.4965(8) 0.9080(4) 0.4777(7) 0.081(2) Uani 1 d . .
N5 N 0.4368(8) 0.9383(4) 0.4816(9) 0.131(4) Uani 1 d . .
C11 C 0.6509(6) 0.8553(3) 0.5656(6) 0.063(2) Uani 1 d . .
C12 C 0.6680(8) 0.8781(4) 0.6694(7) 0.087(3) Uani 1 d . .
N6 N 0.6792(10) 0.8959(4) 0.7538(7) 0.148(4) Uani 1 d . .
C13 C 0.8575(6) 0.8407(3) 0.5650(6) 0.066(2) Uani 1 d . .
C14 C 0.9272(8) 0.8587(4) 0.6719(9) 0.095(3) Uani 1 d . .
N7 N 0.9825(9) 0.8730(4) 0.7570(8) 0.147(4) Uani 1 d . .
C15 C 0.8764(6) 0.8477(3) 0.4672(8) 0.071(2) Uani 1 d . .
C16 C 0.9706(8) 0.8762(3) 0.4736(9) 0.088(3) Uani 1 d . .
N8 N 1.0451(7) 0.8969(4) 0.4739(9) 0.123(3) Uani 1 d . .
O O 0.0237(37) 0.0086(20) 0.0415(35) 0.344(22) Uiso 0.50 d PD .
H1 H 0.0237(37) 0.0086(20) 0.0415(35) 0.413 Uiso 0.50 d P .
H2 H -0.0244(208) 0.0403(117) 0.0559(209) 0.413 Uiso 0.50 d PD .
N9 N 0.7156(6) 0.0031(2) 0.2766(6) 0.080(2) Uani 1 d DU .
C21 C 0.8103(11) 0.0372(5) 0.2992(12) 0.104(5) Uani 0.733(9) d PDU 1
H21A H 0.8208(11) 0.0552(5) 0.3679(12) 0.125 Uiso 0.733(9) calc PR 1
H21B H 0.7931(11) 0.0610(5) 0.2384(12) 0.125 Uiso 0.733(9) calc PR 1
C22 C 0.9173(15) 0.0113(10) 0.3106(22) 0.129(7) Uani 0.733(9) d PDU 1
H22A H 0.9774(15) 0.0290(10) 0.3628(22) 0.193 Uiso 0.733(9) calc PR 1
H22B H 0.9248(15) 0.0102(10) 0.2386(22) 0.193 Uiso 0.733(9) calc PR 1
H22C H 0.9165(15) -0.0217(10) 0.3375(22) 0.193 Uiso 0.733(9) calc PR 1
C23 C 0.6148(10) 0.0348(5) 0.2706(11) 0.105(5) Uani 0.733(9) d PDU 1
H23A H 0.6337(10) 0.0541(5) 0.3389(11) 0.126 Uiso 0.733(9) calc PR 1
H23B H 0.5989(10) 0.0576(5) 0.2082(11) 0.126 Uiso 0.733(9) calc PR 1
C24 C 0.5128(11) 0.0057(8) 0.2562(15) 0.115(6) Uani 0.733(9) d PDU 1
H24A H 0.4519(11) 0.0203(8) 0.1978(15) 0.172 Uiso 0.733(9) calc PR 1
H24B H 0.4998(11) 0.0059(8) 0.3255(15) 0.172 Uiso 0.733(9) calc PR 1
H24C H 0.5219(11) -0.0277(8) 0.2362(15) 0.172 Uiso 0.733(9) calc PR 1
C25 C 0.7368(10) -0.0344(5) 0.3723(11) 0.096(4) Uani 0.733(9) d PDU 1
H25A H 0.6714(10) -0.0540(5) 0.3574(11) 0.116 Uiso 0.733(9) calc PR 1
H25B H 0.7942(10) -0.0565(5) 0.3711(11) 0.116 Uiso 0.733(9) calc PR 1
C26 C 0.7683(32) -0.0131(12) 0.4872(18) 0.146(12) Uani 0.733(9) d PDU 1
H26A H 0.7779(32) -0.0392(12) 0.5408(18) 0.220 Uiso 0.733(9) calc PR 1
H26B H 0.7121(32) 0.0087(12) 0.4900(18) 0.220 Uiso 0.733(9) calc PR 1
H26C H 0.8352(32) 0.0048(12) 0.5050(18) 0.220 Uiso 0.733(9) calc PR 1
C27 C 0.6928(12) -0.0252(5) 0.1729(10) 0.109(5) Uani 0.733(9) d PDU 1
H27A H 0.6316(12) -0.0469(5) 0.1639(10) 0.131 Uiso 0.733(9) calc PR 1
H27B H 0.7553(12) -0.0460(5) 0.1817(10) 0.131 Uiso 0.733(9) calc PR 1
C28 C 0.6673(18) 0.0043(7) 0.0658(13) 0.125(6) Uani 0.733(9) d PDU 1
H28A H 0.6598(18) -0.0176(7) 0.0044(13) 0.188 Uiso 0.733(9) calc PR 1
H28B H 0.7254(18) 0.0271(7) 0.0744(13) 0.188 Uiso 0.733(9) calc PR 1
H28C H 0.6005(18) 0.0221(7) 0.0507(13) 0.188 Uiso 0.733(9) calc PR 1
C21A C 0.6162(20) -0.0301(11) 0.2510(27) 0.094(10) Uiso 0.267(9) d PDU 2
H21C H 0.6163(20) -0.0542(11) 0.1950(27) 0.113 Uiso 0.267(9) calc PR 2
H21D H 0.6214(20) -0.0477(11) 0.3188(27) 0.113 Uiso 0.267(9) calc PR 2
C22A C 0.5104(41) -0.0020(25) 0.2087(53) 0.143(23) Uiso 0.267(9) d PDU 2
H22D H 0.4649(41) -0.0126(25) 0.2485(53) 0.215 Uiso 0.267(9) calc PR 2
H22E H 0.4740(41) -0.0081(25) 0.1297(53) 0.215 Uiso 0.267(9) calc PR 2
H22F H 0.5248(41) 0.0326(25) 0.2208(53) 0.215 Uiso 0.267(9) calc PR 2
C23A C 0.7425(27) 0.0247(11) 0.3936(18) 0.098(10) Uiso 0.267(9) d PDU 2
H23C H 0.8098(27) 0.0430(11) 0.4112(18) 0.118 Uiso 0.267(9) calc PR 2
H23D H 0.6861(27) 0.0485(11) 0.3885(18) 0.118 Uiso 0.267(9) calc PR 2
C24A C 0.7553(73) -0.0079(23) 0.4940(43) 0.087(16) Uiso 0.267(9) d PDU 2
H24D H 0.6851(73) -0.0140(23) 0.4980(43) 0.131 Uiso 0.267(9) calc PR 2
H24E H 0.8010(73) 0.0083(23) 0.5615(43) 0.131 Uiso 0.267(9) calc PR 2
H24F H 0.7879(73) -0.0386(23) 0.4860(43) 0.131 Uiso 0.267(9) calc PR 2
C25A C 0.6969(30) 0.0416(11) 0.1904(24) 0.116(12) Uiso 0.267(9) d PDU 2
H25C H 0.7492(30) 0.0678(11) 0.2218(24) 0.139 Uiso 0.267(9) calc PR 2
H25D H 0.6250(30) 0.0553(11) 0.1751(24) 0.139 Uiso 0.267(9) calc PR 2
C26A C 0.7045(59) 0.0263(25) 0.0805(42) 0.143(24) Uiso 0.267(9) d PDU 2
H26D H 0.7735(59) 0.0364(25) 0.0785(42) 0.215 Uiso 0.267(9) calc PR 2
H26E H 0.6469(59) 0.0416(25) 0.0198(42) 0.215 Uiso 0.267(9) calc PR 2
H26F H 0.6979(59) -0.0089(25) 0.0731(42) 0.215 Uiso 0.267(9) calc PR 2
C27A C 0.8102(21) -0.0294(11) 0.2787(29) 0.102(11) Uiso 0.267(9) d PDU 2
H27C H 0.8336(21) -0.0492(11) 0.3466(29) 0.122 Uiso 0.267(9) calc PR 2
H27D H 0.7860(21) -0.0517(11) 0.2149(29) 0.122 Uiso 0.267(9) calc PR 2
C28A C 0.9047(58) 0.0003(35) 0.2746(77) 0.173(35) Uiso 0.267(9) d PDU 2
H28D H 0.9496(58) -0.0199(35) 0.2474(77) 0.259 Uiso 0.267(9) calc PR 2
H28E H 0.9468(58) 0.0120(35) 0.3487(77) 0.259 Uiso 0.267(9) calc PR 2
H28F H 0.8781(58) 0.0279(35) 0.2251(77) 0.259 Uiso 0.267(9) calc PR 2
N10 N 0.8435(6) 0.1683(4) 0.8697(7) 0.109(3) Uani 1 d DU .
C31 C 0.9238(12) 0.1849(7) 0.9789(15) 0.118(6) Uani 0.662(12) d PDU 3
H31A H 0.9964(12) 0.1824(7) 0.9766(15) 0.142 Uiso 0.662(12) calc PR 3
H31B H 0.9204(12) 0.1631(7) 1.0377(15) 0.142 Uiso 0.662(12) calc PR 3
C32 C 0.9053(21) 0.2373(10) 1.0083(30) 0.249(19) Uani 0.662(12) d PDU 3
H32A H 0.9729(21) 0.2550(10) 1.0319(30) 0.373 Uiso 0.662(12) calc PR 3
H32B H 0.8775(21) 0.2370(10) 1.0681(30) 0.373 Uiso 0.662(12) calc PR 3
H32C H 0.8537(21) 0.2531(10) 0.9435(30) 0.373 Uiso 0.662(12) calc PR 3
C33 C 0.8722(19) 0.1169(9) 0.8579(23) 0.193(10) Uani 0.662(12) d PDU 3
H33A H 0.8569(19) 0.0961(9) 0.9123(23) 0.232 Uiso 0.662(12) calc PR 3
H33B H 0.9489(19) 0.1141(9) 0.8696(23) 0.232 Uiso 0.662(12) calc PR 3
C34 C 0.8002(18) 0.1013(11) 0.7352(21) 0.331(15) Uani 0.662(12) d PDU 3
H34A H 0.7429(18) 0.0799(11) 0.7372(21) 0.496 Uiso 0.662(12) calc PR 3
H34B H 0.8445(18) 0.0843(11) 0.7014(21) 0.496 Uiso 0.662(12) calc PR 3
H34C H 0.7691(18) 0.1301(11) 0.6918(21) 0.496 Uiso 0.662(12) calc PR 3
C35 C 0.8477(22) 0.2049(12) 0.7787(24) 0.203(10) Uani 0.662(12) d PDU 3
H35A H 0.7907(22) 0.1969(12) 0.7076(24) 0.244 Uiso 0.662(12) calc PR 3
H35B H 0.8343(22) 0.2380(12) 0.7994(24) 0.244 Uiso 0.662(12) calc PR 3
C36 C 0.9584(21) 0.2034(14) 0.7648(23) 0.325(13) Uani 0.662(12) d PDU 3
H36A H 1.0131(21) 0.2172(14) 0.8303(23) 0.488 Uiso 0.662(12) calc PR 3
H36B H 0.9546(21) 0.2222(14) 0.6997(23) 0.488 Uiso 0.662(12) calc PR 3
H36C H 0.9768(21) 0.1699(14) 0.7556(23) 0.488 Uiso 0.662(12) calc PR 3
C37 C 0.7333(14) 0.1725(11) 0.8688(20) 0.169(9) Uani 0.662(12) d PDU 3
H37A H 0.6809(14) 0.1604(11) 0.7983(20) 0.202 Uiso 0.662(12) calc PR 3
H37B H 0.7161(14) 0.2064(11) 0.8791(20) 0.202 Uiso 0.662(12) calc PR 3
C38 C 0.7326(21) 0.1416(13) 0.9638(26) 0.341(14) Uani 0.662(12) d PDU 3
H38A H 0.6659(21) 0.1232(13) 0.9418(26) 0.511 Uiso 0.662(12) calc PR 3
H38B H 0.7383(21) 0.1623(13) 1.0267(26) 0.511 Uiso 0.662(12) calc PR 3
H38C H 0.7932(21) 0.1192(13) 0.9846(26) 0.511 Uiso 0.662(12) calc PR 3
C31A C 0.9352(38) 0.1597(18) 0.8322(49) 0.200(14) Uiso 0.338(12) d PDU 4
H31C H 0.9202(38) 0.1304(18) 0.7855(49) 0.240 Uiso 0.338(12) calc PR 4
H31D H 1.0002(38) 0.1534(18) 0.8976(49) 0.240 Uiso 0.338(12) calc PR 4
C32A C 0.9584(21) 0.2034(14) 0.7648(23) 0.325(13) Uani 0.34 d PDU 4
H32D H 0.9837(37) 0.1908(11) 0.7084(45) 0.488 Uiso 0.338(12) calc PR 4
H32E H 1.0131(37) 0.2244(11) 0.8151(45) 0.488 Uiso 0.338(12) calc PR 4
H32F H 0.8927(37) 0.2219(11) 0.7294(45) 0.488 Uiso 0.338(12) calc PR 4
C33A C 0.8066(37) 0.2218(11) 0.8420(45) 0.154(13) Uiso 0.338(12) d PDU 4
H33C H 0.7640(37) 0.2253(11) 0.7624(45) 0.185 Uiso 0.338(12) calc PR 4
H33D H 0.7623(37) 0.2321(11) 0.8844(45) 0.185 Uiso 0.338(12) calc PR 4
C34A C 0.9090(45) 0.2526(23) 0.8740(63) 0.223(27) Uiso 0.338(12) d PDU 4
H34D H 0.9013(45) 0.2812(23) 0.9148(63) 0.334 Uiso 0.338(12) calc PR 4
H34E H 0.9206(45) 0.2628(23) 0.8072(63) 0.334 Uiso 0.338(12) calc PR 4
H34F H 0.9700(45) 0.2335(23) 0.9203(63) 0.334 Uiso 0.338(12) calc PR 4
C35A C 0.8553(30) 0.1400(20) 0.9754(33) 0.177(14) Uiso 0.338(12) d PDU 4
H35C H 0.9025(30) 0.1566(20) 1.0426(33) 0.212 Uiso 0.338(12) calc PR 4
H35D H 0.8808(30) 0.1066(20) 0.9736(33) 0.212 Uiso 0.338(12) calc PR 4
C36A C 0.7326(21) 0.1416(13) 0.9638(26) 0.341(14) Uani 0.34 d PDU 4
H36D H 0.7283(30) 0.1415(15) 1.0373(36) 0.511 Uiso 0.338(12) calc PR 4
H36E H 0.6954(30) 0.1132(15) 0.9227(36) 0.511 Uiso 0.338(12) calc PR 4
H36F H 0.6992(30) 0.1710(15) 0.9245(36) 0.511 Uiso 0.338(12) calc PR 4
C37A C 0.7572(30) 0.1411(15) 0.7803(36) 0.163(12) Uiso 0.338(12) d PDU 4
H37C H 0.7052(30) 0.1281(15) 0.8109(36) 0.196 Uiso 0.338(12) calc PR 4
H37D H 0.7187(30) 0.1637(15) 0.7201(36) 0.196 Uiso 0.338(12) calc PR 4
C38A C 0.8002(18) 0.1013(11) 0.7352(21) 0.331(15) Uani 0.34 d PDU 4
H38D H 0.7534(3984) 0.0953(3984) 0.6587(120) 0.496 Uiso 0.338(12) calc PR 4
H38E H 0.8042(3984) 0.0721(3984) 0.7790(120) 0.496 Uiso 0.338(12) calc PR 4
H38F H 0.8717(3984) 0.1097(3984) 0.7377(120) 0.496 Uiso 0.338(12) calc PR 4

loop_
_atom_type_symbol
_atom_type_description
_atom_type_scat_dispersion_real
_atom_type_scat_dispersion_imag
_atom_type_scat_source
C C 0.0033 0.0016 'International Tables Vol C Tables 4.2.6.8 and 6.1.1.4'
H H 0.0000 0.0000 'International Tables Vol C Tables 4.2.6.8 and 6.1.1.4'
N N 0.0061 0.0033 'International Tables Vol C Tables 4.2.6.8 and 6.1.1.4'
O O 0.0106 0.0060 'International Tables Vol C Tables 4.2.6.8 and 6.1.1.4'
S S 0.1246 0.1234 'International Tables Vol C Tables 4.2.6.8 and 6.1.1.4'
Ru Ru -1.2594 0.8363 'International Tables Vol C Tables 4.2.6.8 and 6.1.1.4'

loop_
_geom_angle_atom_site_label_1
_geom_angle_atom_site_label_2
_geom_angle_atom_site_label_3
_geom_angle
S2 Ru S5 93.23(7)
S2 Ru S3 88.08(7)
S5 Ru S3 176.23(8)
S2 Ru S6 175.96(8)
S5 Ru S6 88.66(7)
S3 Ru S6 90.26(7)
S2 Ru S1 88.51(7)
S5 Ru S1 88.54(7)
S3 Ru S1 95.03(8)
S6 Ru S1 87.96(8)
S2 Ru S4 89.60(7)
S5 Ru S4 88.54(7)
S3 Ru S4 87.93(7)
S6 Ru S4 94.02(8)
S1 Ru S4 176.43(7)
C1 S1 Ru 101.7(3)
C5 S2 C3 100.7(3)
C5 S2 Ru 103.5(2)
C3 S2 Ru 103.8(3)
C7 S3 Ru 103.0(2)
C9 S4 Ru 101.7(3)
C13 S5 C11 101.3(4)
C13 S5 Ru 103.0(3)
C11 S5 Ru 102.8(3)
C15 S6 Ru 102.0(3)
C3 C1 C2 118.5(7)
C3 C1 S1 126.8(6)
C2 C1 S1 114.6(6)
N1 C2 C1 177.5(10)
C1 C3 C4 122.9(7)
C1 C3 S2 118.8(5)
C4 C3 S2 118.3(6)
N2 C4 C3 177.4(10)
C7 C5 C6 120.7(7)
C7 C5 S2 121.2(5)
C6 C5 S2 118.0(6)
N3 C6 C5 177.3(10)
C5 C7 C8 119.6(7)
C5 C7 S3 123.8(6)
C8 C7 S3 116.5(6)
N4 C8 C7 178.6(11)
C11 C9 C10 118.3(7)
C11 C9 S4 126.5(6)
C10 C9 S4 115.2(6)
N5 C10 C9 178.6(11)
C9 C11 C12 121.9(8)
C9 C11 S5 120.0(6)
C12 C11 S5 118.1(6)
N6 C12 C11 178.0(13)
C15 C13 C14 123.8(8)
C15 C13 S5 119.4(6)
C14 C13 S5 116.9(7)
N7 C14 C13 179.9(13)
C13 C15 C16 117.5(8)
C13 C15 S6 126.7(6)
C16 C15 S6 115.8(7)
N8 C16 C15 176.2(12)
C27 N9 C21 112.5(9)
C25A N9 C27A 109.8(16)
C25A N9 C23A 112.1(16)
C27A N9 C23A 108.0(15)
C25A N9 C21A 111.2(16)
C27A N9 C21A 107.3(15)
C23A N9 C21A 108.3(15)
C27 N9 C25 106.9(9)
C21 N9 C25 111.1(8)
C27 N9 C23 110.7(8)
C21 N9 C23 107.6(8)
C25 N9 C23 108.0(8)
N9 C21 C22 114.0(12)
C24 C23 N9 114.8(11)
C26 C25 N9 115.6(14)
N9 C27 C28 116.4(12)
C22A C21A N9 113.0(34)
C24A C23A N9 121.3(33)
N9 C25A C26A 116.9(35)
C28A C27A N9 111.9(44)
C37 N10 C33 111.5(18)
C37 N10 C31 110.8(13)
C33 N10 C31 105.3(13)
C31A N10 C37A 99.3(31)
C31A N10 C35A 112.3(25)
C37A N10 C35A 103.5(30)
C31A N10 C33A 107.7(28)
C37A N10 C33A 101.8(26)
C35A N10 C33A 127.6(31)
C37 N10 C35 104.6(16)
C33 N10 C35 117.0(19)
C31 N10 C35 107.6(16)
N10 C31 C32 113.3(16)
N10 C33 C34 106.0(19)
C36 C35 N10 111.4(19)
N10 C37 C38 104.7(17)
N10 C31A C32A 114.1(27)
C34A C33A N10 106.5(36)
N10 C35A C36A 97.7(21)
C38A C37A N10 112.3(27)

loop_
_geom_bond_atom_site_label_1
_geom_bond_atom_site_label_2
_geom_bond_distance
_geom_bond_site_symmetry_2
Ru S2 2.311(2) .
Ru S5 2.318(2) .
Ru S3 2.329(2) .
Ru S6 2.341(2) .
Ru S1 2.341(2) .
Ru S4 2.352(2) .
S1 C1 1.690(8) .
S2 C5 1.747(7) .
S2 C3 1.763(7) .
S3 C7 1.710(8) .
S4 C9 1.702(7) .
S5 C13 1.775(8) .
S5 C11 1.788(8) .
S6 C15 1.685(9) .
C1 C3 1.379(10) .
C1 C2 1.477(12) .
C2 N1 1.122(11) .
C3 C4 1.412(11) .
C4 N2 1.132(10) .
C5 C7 1.368(10) .
C5 C6 1.414(11) .
C6 N3 1.158(11) .
C7 C8 1.420(10) .
C8 N4 1.138(10) .
C9 C11 1.350(10) .
C9 C10 1.451(12) .
C10 N5 1.152(12) .
C11 C12 1.404(11) .
C12 N6 1.142(11) .
C13 C15 1.373(11) .
C13 C14 1.426(12) .
C14 N7 1.135(11) .
C15 C16 1.439(12) .
C16 N8 1.131(11) .
O O 1.12(7) 3
N9 C27 1.464(13) .
N9 C25A 1.47(2) .
N9 C21 1.497(13) .
N9 C27A 1.52(2) .
N9 C23A 1.52(2) .
N9 C21A 1.52(2) .
N9 C25 1.535(13) .
N9 C23 1.562(12) .
C21 C22 1.54(2) .
C23 C24 1.51(2) .
C25 C26 1.49(2) .
C27 C28 1.51(2) .
C21A C22A 1.51(3) .
C23A C24A 1.52(3) .
C25A C26A 1.50(3) .
C27A C28A 1.50(3) .
N10 C37 1.45(2) .
N10 C33 1.47(2) .
N10 C31A 1.47(3) .
N10 C31 1.48(2) .
N10 C37A 1.48(3) .
N10 C35A 1.51(3) .
N10 C33A 1.53(3) .
N10 C35 1.54(2) .
C31 C32 1.51(2) .
C33 C34 1.57(2) .
C35 C36 1.53(2) .
C37 C38 1.48(2) .
C31A C32A 1.56(3) .
C33A C34A 1.51(3) .
C35A C36A 1.57(3) .
C37A C38A 1.43(3) .
